data_2237996
loop_
_publ_author_name
'Sreedasyam, Jagannatha Swamy'
'Sunkari, Jyothi'
'Kundha, Shashank'
'Gundapaneni, Raghava Rao'

_publ_section_title
;
 <i>N</i>,<i>N</i>'-(Propane-1,3-diyl)bis(2-aminobenzamide)
;
_journal_coeditor_code RK2394
_journal_issue 5
_journal_name_full 'Acta Crystallographica Section E'
_journal_page_first o673
_journal_paper_doi 10.1107/S160053681300888X
_journal_volume 69
_journal_year 2013
_chemical_formula_iupac 'C17 H20 N4 O2'
_chemical_formula_moiety 'C17 H20 N4 O2'
_chemical_formula_sum 'C17 H20 N4 O2'
_chemical_formula_weight 312.37
_chemical_melting_point 341
_chemical_name_systematic
;
<i>N</i>,<i>N</i>'-(Propane-1,3-diyl)bis(2-aminobenzamide)
;
_space_group_IT_number 2
_symmetry_cell_setting triclinic
_symmetry_space_group_name_Hall '-P 1'
_symmetry_space_group_name_H-M 'P -1'
_atom_sites_solution_hydrogens geom
_atom_sites_solution_primary direct
_atom_sites_solution_secondary difmap
_audit_creation_method SHELXL97
_cell_angle_alpha 95.258(2)
_cell_angle_beta 95.263(2)
_cell_angle_gamma 98.888(2)
_cell_formula_units_Z 2
_cell_length_a 5.6590(7)
_cell_length_b 9.8279(12)
_cell_length_c 14.6732(18)
_cell_measurement_reflns_used 3048
_cell_measurement_temperature 298(2)
_cell_measurement_theta_max 25.87
_cell_measurement_theta_min 1.40
_cell_volume 798.21(17)
_computing_cell_refinement '<i>SAINT</i> (Bruker, 2001)'
_computing_data_collection '<i>APEX2</i> (Bruker, 2001)'
_computing_data_reduction '<i>SAINT</i> (Bruker, 2001)'
_computing_molecular_graphics
;
<i>ORTEP-3</i> for Windows (Farrugia, 2012) and
<i>Mercury</i> (Macrae <i>et al.</i>, 2008)
;
_computing_publication_material '<i>WinGX</i> (Farrugia, 2012)'
_computing_structure_refinement '<i>SHELXL97</i> (Sheldrick, 2008)'
_computing_structure_solution '<i>SHELXS97</i> (Sheldrick, 2008)'
_diffrn_ambient_temperature 298(2)
_diffrn_measured_fraction_theta_full 0.992
_diffrn_measured_fraction_theta_max 0.992
_diffrn_measurement_device_type 'Bruker APEXII CCD'
_diffrn_measurement_method '\f and \w scans'
_diffrn_radiation_monochromator graphite
_diffrn_radiation_source 'fine-focus sealed tube'
_diffrn_radiation_type MoK\a
_diffrn_radiation_wavelength 0.71073
_diffrn_reflns_av_R_equivalents 0.0258
_diffrn_reflns_av_sigmaI/netI 0.0339
_diffrn_reflns_limit_h_max 6
_diffrn_reflns_limit_h_min -6
_diffrn_reflns_limit_k_max 11
_diffrn_reflns_limit_k_min -11
_diffrn_reflns_limit_l_max 17
_diffrn_reflns_limit_l_min -17
_diffrn_reflns_number 6168
_diffrn_reflns_theta_full 25.87
_diffrn_reflns_theta_max 25.87
_diffrn_reflns_theta_min 1.40
_exptl_absorpt_coefficient_mu 0.088
_exptl_absorpt_correction_T_max 0.9826
_exptl_absorpt_correction_T_min 0.9724
_exptl_absorpt_correction_type multi-scan
_exptl_absorpt_process_details '(<i>SADABS</i>; Bruker, 2001)'
_exptl_crystal_colour colourless
_exptl_crystal_density_diffrn 1.300
_exptl_crystal_density_method 'not measured'
_exptl_crystal_description Block
_exptl_crystal_F_000 332
_exptl_crystal_size_max 0.32
_exptl_crystal_size_mid 0.22
_exptl_crystal_size_min 0.20
_refine_diff_density_max 0.164
_refine_diff_density_min -0.171
_refine_ls_extinction_coef 0.088
_refine_ls_extinction_method none
_refine_ls_goodness_of_fit_ref 1.061
_refine_ls_hydrogen_treatment mixed
_refine_ls_matrix_type full
_refine_ls_number_parameters 232
_refine_ls_number_reflns 3048
_refine_ls_number_restraints 0
_refine_ls_restrained_S_all 1.061
_refine_ls_R_factor_all 0.0565
_refine_ls_R_factor_gt 0.0466
_refine_ls_shift/su_max 0.000
_refine_ls_shift/su_mean 0.000
_refine_ls_structure_factor_coef Fsqd
_refine_ls_weighting_details 'calc w=1/[\s^2^(Fo^2^)+(0.0643P)^2^+0.0800P] where P=(Fo^2^+2Fc^2^)/3'
_refine_ls_weighting_scheme calc
_refine_ls_wR_factor_gt 0.1164
_refine_ls_wR_factor_ref 0.1239
_reflns_number_gt 2539
_reflns_number_total 3048
_reflns_threshold_expression I>2\s(I)
_cod_data_source_file rk2394.cif
_cod_data_source_block I
_cod_database_code 2237996
_cod_database_fobs_code 2237996

loop_
_symmetry_equiv_pos_as_xyz
'x, y, z'
'-x, -y, -z'

loop_
_atom_site_type_symbol
_atom_site_label
_atom_site_fract_x
_atom_site_fract_y
_atom_site_fract_z
_atom_site_U_iso_or_equiv
_atom_site_adp_type
_atom_site_calc_flag
_atom_site_refinement_flags
_atom_site_occupancy
_atom_site_symmetry_multiplicity
C C10 0.4816(3) 0.29498(16) 0.43832(11) 0.0499(4) Uani d . 1 1
H H10A 0.4176 0.3776 0.4244 0.060 Uiso calc R 1 1
H H10B 0.5846 0.3166 0.4961 0.060 Uiso calc R 1 1
N N4 1.1893(4) 0.48736(19) 0.26329(15) 0.0742(5) Uani d . 1 1
C C8 0.1199(3) 0.21672(16) 0.52086(10) 0.0429(4) Uani d . 1 1
H H8A 0.0453 0.2947 0.5041 0.052 Uiso calc R 1 1
H H8B -0.0076 0.1388 0.5218 0.052 Uiso calc R 1 1
C C9 0.2779(3) 0.18047(15) 0.44755(10) 0.0422(4) Uani d . 1 1
H H9A 0.3442 0.0987 0.4619 0.051 Uiso calc R 1 1
H H9B 0.1793 0.1577 0.3889 0.051 Uiso calc R 1 1
N N1 0.7649(3) 0.08392(17) 0.74199(12) 0.0577(4) Uani d . 1 1
O O1 0.3165(2) 0.03649(10) 0.62896(7) 0.0508(3) Uani d . 1 1
N N3 0.6215(2) 0.25310(13) 0.36539(9) 0.0447(3) Uani d . 1 1
N N2 0.2451(2) 0.25147(13) 0.61277(8) 0.0397(3) Uani d . 1 1
C C7 0.3267(3) 0.15789(14) 0.66164(10) 0.0371(3) Uani d . 1 1
C C1 0.6397(3) 0.16352(15) 0.79517(10) 0.0421(4) Uani d . 1 1
C C6 0.4305(3) 0.20735(14) 0.75834(10) 0.0373(3) Uani d . 1 1
C C5 0.3172(3) 0.29381(15) 0.81381(10) 0.0446(4) Uani d . 1 1
H H5 0.1789 0.3235 0.7893 0.053 Uiso calc R 1 1
C C13 0.7777(3) 0.16008(16) 0.19449(11) 0.0462(4) Uani d . 1 1
H H13 0.6336 0.1122 0.2092 0.055 Uiso calc R 1 1
O O2 0.7750(3) 0.46872(11) 0.34395(10) 0.0759(5) Uani d . 1 1
C C11 0.7537(3) 0.34344(15) 0.32101(11) 0.0434(4) Uani d . 1 1
C C12 0.8745(3) 0.28706(15) 0.24415(10) 0.0406(4) Uani d . 1 1
C C2 0.7255(3) 0.20792(18) 0.88686(11) 0.0534(4) Uani d . 1 1
H H2 0.8642 0.1797 0.9123 0.064 Uiso calc R 1 1
C C17 1.0877(3) 0.36121(17) 0.21943(12) 0.0499(4) Uani d . 1 1
C C4 0.4052(3) 0.33631(18) 0.90419(11) 0.0552(4) Uani d . 1 1
H H4 0.3274 0.3941 0.9404 0.066 Uiso calc R 1 1
C C3 0.6096(3) 0.2922(2) 0.94020(11) 0.0584(5) Uani d . 1 1
H H3 0.6696 0.3199 1.0013 0.070 Uiso calc R 1 1
C C14 0.8889(4) 0.10349(19) 0.12450(12) 0.0585(5) Uani d . 1 1
H H14 0.8207 0.0187 0.0920 0.070 Uiso calc R 1 1
C C15 1.1026(4) 0.1739(2) 0.10312(13) 0.0661(5) Uani d . 1 1
H H15 1.1816 0.1353 0.0569 0.079 Uiso calc R 1 1
C C16 1.1994(3) 0.2992(2) 0.14894(13) 0.0632(5) Uani d . 1 1
H H16 1.3437 0.3452 0.1331 0.076 Uiso calc R 1 1
H H2N4 1.307(5) 0.526(3) 0.2455(16) 0.090(8) Uiso d . 1 1
H H1N4 1.121(4) 0.530(2) 0.3056(14) 0.067(7) Uiso d . 1 1
H H1N1 0.874(4) 0.051(2) 0.7690(15) 0.075(7) Uiso d . 1 1
H H2N1 0.691(4) 0.048(2) 0.6872(15) 0.068(6) Uiso d . 1 1
H H3N3 0.635(3) 0.163(2) 0.3542(11) 0.056(5) Uiso d . 1 1
H H2N2 0.264(3) 0.3384(18) 0.6371(11) 0.050(5) Uiso d . 1 1

loop_
_atom_site_aniso_label
_atom_site_aniso_U_11
_atom_site_aniso_U_22
_atom_site_aniso_U_33
_atom_site_aniso_U_12
_atom_site_aniso_U_13
_atom_site_aniso_U_23
C10 0.0631(10) 0.0392(8) 0.0490(9) 0.0105(7) 0.0169(8) -0.0008(7)
N4 0.0630(11) 0.0602(11) 0.0935(14) -0.0136(9) 0.0212(10) 0.0051(10)
C8 0.0455(9) 0.0428(8) 0.0415(8) 0.0113(7) 0.0038(7) 0.0034(7)
C9 0.0510(9) 0.0395(8) 0.0362(8) 0.0107(7) 0.0028(7) 0.0013(6)
N1 0.0526(9) 0.0666(10) 0.0551(10) 0.0235(8) 0.0004(8) -0.0054(8)
O1 0.0739(8) 0.0280(6) 0.0488(6) 0.0120(5) -0.0041(6) -0.0009(5)
N3 0.0601(8) 0.0292(7) 0.0478(8) 0.0098(6) 0.0173(6) 0.0040(6)
N2 0.0539(8) 0.0288(7) 0.0372(7) 0.0100(5) 0.0065(6) 0.0007(5)
C7 0.0422(8) 0.0288(7) 0.0402(8) 0.0040(6) 0.0072(6) 0.0035(6)
C1 0.0444(8) 0.0385(8) 0.0424(8) 0.0010(6) 0.0075(7) 0.0054(6)
C6 0.0434(8) 0.0305(7) 0.0372(8) 0.0015(6) 0.0067(6) 0.0048(6)
C5 0.0493(9) 0.0413(8) 0.0434(9) 0.0065(7) 0.0099(7) 0.0033(7)
C13 0.0529(9) 0.0410(9) 0.0457(9) 0.0079(7) 0.0072(7) 0.0075(7)
O2 0.0973(10) 0.0261(6) 0.1097(11) 0.0086(6) 0.0463(9) 0.0033(6)
C11 0.0495(9) 0.0292(8) 0.0534(9) 0.0086(6) 0.0085(7) 0.0074(6)
C12 0.0451(8) 0.0365(8) 0.0434(8) 0.0102(6) 0.0063(7) 0.0133(6)
C2 0.0526(10) 0.0605(11) 0.0450(9) 0.0072(8) -0.0010(8) 0.0050(8)
C17 0.0474(9) 0.0507(10) 0.0534(10) 0.0066(7) 0.0048(8) 0.0184(8)
C4 0.0664(11) 0.0561(10) 0.0430(9) 0.0097(9) 0.0149(8) -0.0043(8)
C3 0.0677(12) 0.0676(12) 0.0351(8) 0.0025(9) 0.0022(8) -0.0024(8)
C14 0.0770(13) 0.0562(11) 0.0436(9) 0.0165(9) 0.0082(9) 0.0017(8)
C15 0.0751(13) 0.0834(15) 0.0485(10) 0.0289(11) 0.0214(9) 0.0112(10)
C16 0.0525(11) 0.0830(14) 0.0604(11) 0.0139(10) 0.0203(9) 0.0233(10)

loop_
_atom_type_symbol
_atom_type_description
_atom_type_scat_dispersion_real
_atom_type_scat_dispersion_imag
_atom_type_scat_source
C C 0.0033 0.0016 'International Tables Vol C Tables 4.2.6.8 and 6.1.1.4'
H H 0.0000 0.0000 'International Tables Vol C Tables 4.2.6.8 and 6.1.1.4'
N N 0.0061 0.0033 'International Tables Vol C Tables 4.2.6.8 and 6.1.1.4'
O O 0.0106 0.0060 'International Tables Vol C Tables 4.2.6.8 and 6.1.1.4'

loop_
_geom_angle_atom_site_label_1
_geom_angle_atom_site_label_2
_geom_angle_atom_site_label_3
_geom_angle
N3 C10 C9 110.24(13)
N3 C10 H10A 109.6
C9 C10 H10A 109.6
N3 C10 H10B 109.6
C9 C10 H10B 109.6
H10A C10 H10B 108.1
C17 N4 H2N4 118.3(18)
C17 N4 H1N4 122.2(14)
H2N4 N4 H1N4 119(2)
N2 C8 C9 114.52(12)
N2 C8 H8A 108.6
C9 C8 H8A 108.6
N2 C8 H8B 108.6
C9 C8 H8B 108.6
H8A C8 H8B 107.6
C10 C9 C8 113.67(12)
C10 C9 H9A 108.8
C8 C9 H9A 108.8
C10 C9 H9B 108.8
C8 C9 H9B 108.8
H9A C9 H9B 107.7
C1 N1 H1N1 116.9(15)
C1 N1 H2N1 116.2(13)
H1N1 N1 H2N1 123(2)
C11 N3 C10 122.79(13)
C11 N3 H3N3 117.6(11)
C10 N3 H3N3 119.2(11)
C7 N2 C8 122.81(13)
C7 N2 H2N2 119.3(11)
C8 N2 H2N2 117.9(11)
O1 C7 N2 121.85(14)
O1 C7 C6 121.82(13)
N2 C7 C6 116.33(12)
N1 C1 C2 120.17(16)
N1 C1 C6 121.40(15)
C2 C1 C6 118.37(15)
C5 C6 C1 119.20(14)
C5 C6 C7 120.55(13)
C1 C6 C7 120.22(13)
C4 C5 C6 121.39(16)
C4 C5 H5 119.3
C6 C5 H5 119.3
C14 C13 C12 121.85(16)
C14 C13 H13 119.1
C12 C13 H13 119.1
O2 C11 N3 120.76(15)
O2 C11 C12 121.93(14)
N3 C11 C12 117.30(13)
C13 C12 C17 118.79(15)
C13 C12 C11 120.54(13)
C17 C12 C11 120.67(14)
C3 C2 C1 121.29(16)
C3 C2 H2 119.4
C1 C2 H2 119.4
N4 C17 C16 120.07(17)
N4 C17 C12 122.05(17)
C16 C17 C12 117.85(16)
C3 C4 C5 119.17(16)
C3 C4 H4 120.4
C5 C4 H4 120.4
C2 C3 C4 120.57(16)
C2 C3 H3 119.7
C4 C3 H3 119.7
C13 C14 C15 119.07(18)
C13 C14 H14 120.5
C15 C14 H14 120.5
C16 C15 C14 120.55(17)
C16 C15 H15 119.7
C14 C15 H15 119.7
C15 C16 C17 121.79(17)
C15 C16 H16 119.1
C17 C16 H16 119.1

loop_
_geom_bond_atom_site_label_1
_geom_bond_atom_site_label_2
_geom_bond_distance
C10 N3 1.4548(19)
C10 C9 1.507(2)
C10 H10A 0.9700
C10 H10B 0.9700
N4 C17 1.359(2)
N4 H2N4 0.79(3)
N4 H1N4 0.87(2)
C8 N2 1.4502(19)
C8 C9 1.512(2)
C8 H8A 0.9700
C8 H8B 0.9700
C9 H9A 0.9700
C9 H9B 0.9700
N1 C1 1.372(2)
N1 H1N1 0.82(2)
N1 H2N1 0.89(2)
O1 C7 1.2351(17)
N3 C11 1.3275(19)
N3 H3N3 0.900(18)
N2 C7 1.3283(18)
N2 H2N2 0.882(17)
C7 C6 1.492(2)
C1 C2 1.394(2)
C1 C6 1.401(2)
C6 C5 1.391(2)
C5 C4 1.376(2)
C5 H5 0.9300
C13 C14 1.372(2)
C13 C12 1.392(2)
C13 H13 0.9300
O2 C11 1.2306(18)
C11 C12 1.480(2)
C12 C17 1.406(2)
C2 C3 1.368(2)
C2 H2 0.9300
C17 C16 1.401(2)
C4 C3 1.375(3)
C4 H4 0.9300
C3 H3 0.9300
C14 C15 1.375(3)
C14 H14 0.9300
C15 C16 1.357(3)
C15 H15 0.9300
C16 H16 0.9300

loop_
_geom_hbond_atom_site_label_D
_geom_hbond_atom_site_label_H
_geom_hbond_atom_site_label_A
_geom_hbond_site_symmetry_A
_geom_hbond_distance_DH
_geom_hbond_distance_HA
_geom_hbond_distance_DA
_geom_hbond_angle_DHA
_geom_hbond_publ_flag
N4 H1N4 O2 . 0.87(2) 2.10(2) 2.711(3) 126.6(18) yes
N1 H2N1 O1 . 0.89(2) 2.20(2) 2.851(2) 130.2(19) yes
N3 H3N3 O1 2_656 0.902(19) 2.055(19) 2.9286(16) 162.8(15) yes
N2 H2N2 O2 2_666 0.882(17) 1.942(18) 2.7872(17) 160.3(16) yes

loop_
_geom_torsion_atom_site_label_1
_geom_torsion_atom_site_label_2
_geom_torsion_atom_site_label_3
_geom_torsion_atom_site_label_4
_geom_torsion
N3 C10 C9 C8 -178.84(12)
N2 C8 C9 C10 -59.28(17)
C9 C10 N3 C11 156.19(15)
C9 C8 N2 C7 -71.30(18)
C8 N2 C7 O1 5.5(2)
C8 N2 C7 C6 -174.30(12)
N1 C1 C6 C5 -176.68(14)
C2 C1 C6 C5 0.5(2)
N1 C1 C6 C7 5.3(2)
C2 C1 C6 C7 -177.56(13)
O1 C7 C6 C5 -136.72(15)
N2 C7 C6 C5 43.05(18)
O1 C7 C6 C1 41.3(2)
N2 C7 C6 C1 -138.96(14)
C1 C6 C5 C4 -0.5(2)
C7 C6 C5 C4 177.54(14)
C10 N3 C11 O2 4.5(3)
C10 N3 C11 C12 -176.08(14)
C14 C13 C12 C17 2.3(2)
C14 C13 C12 C11 -178.25(14)
O2 C11 C12 C13 -152.89(16)
N3 C11 C12 C13 27.7(2)
O2 C11 C12 C17 26.6(2)
N3 C11 C12 C17 -152.90(15)
N1 C1 C2 C3 177.18(16)
C6 C1 C2 C3 0.0(2)
C13 C12 C17 N4 178.33(16)
C11 C12 C17 N4 -1.1(2)
C13 C12 C17 C16 -3.5(2)
C11 C12 C17 C16 177.02(14)
C6 C5 C4 C3 0.0(2)
C1 C2 C3 C4 -0.5(3)
C5 C4 C3 C2 0.5(3)
C12 C13 C14 C15 0.3(3)
C13 C14 C15 C16 -1.7(3)
C14 C15 C16 C17 0.3(3)
N4 C17 C16 C15 -179.51(18)
C12 C17 C16 C15 2.3(3)
